data_4325523
loop_
_publ_author_name
'Bin Xi'
'R. H. Holm'

_publ_section_title
;
 The [MoFe3S4]2+ Oxidation State: Synthesis, Substitution Reactions, and
 Structures of Phosphine-Ligated Cubane-Type Clusters with the S = 2
 Ground State
;
_journal_name_full 'Inorganic Chemistry'
_journal_page_first 6280
_journal_page_last 6288
_journal_paper_doi 10.1021/ic200641k
_journal_volume 50
_journal_year 2011
_chemical_formula_sum 'C23 H44 B F Fe3 Mo N6 O0.5 P2 S4'
_chemical_formula_weight 896.12
_chemical_name_systematic
; 
 ? 
;
_space_group_IT_number 15
_symmetry_cell_setting monoclinic
_symmetry_space_group_name_Hall '-C 2yc'
_symmetry_space_group_name_H-M 'C 1 2/c 1'
_atom_sites_solution_hydrogens geom
_atom_sites_solution_primary direct
_atom_sites_solution_secondary difmap
_audit_creation_method SHELXL-97
_cell_angle_alpha 90.00
_cell_angle_beta 125.912(6)
_cell_angle_gamma 90.00
_cell_formula_units_Z 8
_cell_length_a 35.518(6)
_cell_length_b 9.8685(16)
_cell_length_c 24.544(5)
_cell_measurement_reflns_used 9514
_cell_measurement_temperature 100(2)
_cell_measurement_theta_max 25.7
_cell_measurement_theta_min 2.18
_cell_volume 6968(2)
_computing_cell_refinement 'SAINT 7.46A (Bruker-AXS,2009)'
_computing_data_collection 'APEX2 v2009.3.0 (Bruker-AXS,2009)'
_computing_data_reduction 'SAINT 7.46A (Bruker-AXS,2009)'
_computing_molecular_graphics 'Bruker SHELXTL'
_computing_publication_material 'Bruker SHELXTL'
_computing_structure_refinement 'SHELXL-97 (Sheldrick, 2008)'
_computing_structure_solution 'SHELXS-97 (Sheldrick, 2008)'
_diffrn_ambient_temperature 100(2)
_diffrn_measured_fraction_theta_full 0.998
_diffrn_measured_fraction_theta_max 0.998
_diffrn_measurement_device_type 'CCD area detector'
_diffrn_measurement_method 'phi and omega scans'
_diffrn_radiation_monochromator graphite
_diffrn_radiation_source 'fine-focus sealed tube'
_diffrn_radiation_type MoK\a
_diffrn_radiation_wavelength 0.71073
_diffrn_reflns_av_R_equivalents 0.0446
_diffrn_reflns_av_sigmaI/netI 0.0314
_diffrn_reflns_limit_h_max 43
_diffrn_reflns_limit_h_min -43
_diffrn_reflns_limit_k_max 11
_diffrn_reflns_limit_k_min -12
_diffrn_reflns_limit_l_max 29
_diffrn_reflns_limit_l_min -29
_diffrn_reflns_number 35412
_diffrn_reflns_theta_full 25.71
_diffrn_reflns_theta_max 25.71
_diffrn_reflns_theta_min 1.67
_exptl_absorpt_coefficient_mu 1.941
_exptl_absorpt_correction_T_max 0.7865
_exptl_absorpt_correction_T_min 0.6638
_exptl_absorpt_correction_type multi-scan
_exptl_absorpt_process_details 'SADABS (Sheldrick, 2009)'
_exptl_crystal_colour black
_exptl_crystal_density_diffrn 1.709
_exptl_crystal_description block
_exptl_crystal_F_000 3648
_exptl_crystal_size_max 0.23
_exptl_crystal_size_mid 0.19
_exptl_crystal_size_min 0.13
_refine_diff_density_max 0.403
_refine_diff_density_min -0.328
_refine_diff_density_rms 0.073
_refine_ls_extinction_method none
_refine_ls_goodness_of_fit_ref 0.997
_refine_ls_hydrogen_treatment constr
_refine_ls_matrix_type full
_refine_ls_number_parameters 381
_refine_ls_number_reflns 6623
_refine_ls_number_restraints 0
_refine_ls_restrained_S_all 0.997
_refine_ls_R_factor_all 0.0350
_refine_ls_R_factor_gt 0.0241
_refine_ls_shift/su_max 0.001
_refine_ls_shift/su_mean 0.000
_refine_ls_structure_factor_coef Fsqd
_refine_ls_weighting_details 'calc w=1/[\s^2^(Fo^2^)+(0.0269P)^2^+5.0971P] where P=(Fo^2^+2Fc^2^)/3'
_refine_ls_weighting_scheme calc
_refine_ls_wR_factor_gt 0.0528
_refine_ls_wR_factor_ref 0.0569
_reflns_number_gt 5501
_reflns_number_total 6623
_reflns_threshold_expression >2sigma(I)
_cod_data_source_file ic200641k_si_001_01.cif
_cod_data_source_block F
_cod_original_cell_volume 6967(2)
_cod_original_formula_sum 'C23 H44 B F Fe3 Mo N6 O0.50 P2 S4'
_cod_database_code 4325523

loop_
_symmetry_equiv_pos_as_xyz
'x, y, z'
'-x, y, -z+1/2'
'x+1/2, y+1/2, z'
'-x+1/2, y+1/2, -z+1/2'
'-x, -y, -z'
'x, -y, z-1/2'
'-x+1/2, -y+1/2, -z'
'x+1/2, -y+1/2, z-1/2'

loop_
_atom_site_label
_atom_site_type_symbol
_atom_site_fract_x
_atom_site_fract_y
_atom_site_fract_z
_atom_site_U_iso_or_equiv
_atom_site_adp_type
_atom_site_occupancy
_atom_site_symmetry_multiplicity
_atom_site_calc_flag
_atom_site_refinement_flags
O1 O 0.0000 0.3941(3) 0.2500 0.0360(7) Uani 1 2 d S
C3S C 0.02570(10) 0.1674(3) 0.27821(15) 0.0351(7) Uani 1 1 d .
H3SB H 0.0335 0.0985 0.3127 0.042 Uiso 1 1 calc R
H3SA H 0.0445 0.1509 0.2611 0.042 Uiso 1 1 calc R
C4S C 0.03267(10) 0.3089(3) 0.30554(15) 0.0356(7) Uani 1 1 d .
H4SB H 0.0271 0.3116 0.3406 0.043 Uiso 1 1 calc R
H4SA H 0.0648 0.3397 0.3257 0.043 Uiso 1 1 calc R
Mo1 Mo 0.130511(7) 0.72328(2) 0.118716(10) 0.01354(6) Uani 1 1 d .
Fe1 Fe 0.130350(12) 0.55231(4) 0.032581(18) 0.01722(9) Uani 1 1 d .
Fe2 Fe 0.199935(12) 0.71912(4) 0.104591(18) 0.01685(9) Uani 1 1 d .
Fe3 Fe 0.117687(12) 0.81509(4) 0.004226(18) 0.01685(9) Uani 1 1 d .
S1 S 0.16693(2) 0.91058(6) 0.10784(3) 0.01689(13) Uani 1 1 d .
S2 S 0.18308(2) 0.54298(6) 0.14412(3) 0.01947(14) Uani 1 1 d .
S3 S 0.16549(2) 0.66696(7) -0.00437(3) 0.02115(14) Uani 1 1 d .
S4 S 0.06802(2) 0.67303(6) 0.00621(3) 0.01734(13) Uani 1 1 d .
P1 P 0.10512(2) 0.34625(7) -0.02330(3) 0.01684(14) Uani 1 1 d .
P2 P 0.27743(2) 0.77716(7) 0.15268(3) 0.01977(15) Uani 1 1 d .
F F 0.08739(6) 0.94326(15) -0.06369(7) 0.0317(4) Uani 1 1 d .
N1 n 0.17417(7) 0.7666(2) 0.22936(10) 0.0182(5) Uani 1 1 d .
N2 n 0.15506(7) 0.7811(2) 0.26384(10) 0.0185(5) Uani 1 1 d .
N3 n 0.08408(7) 0.8732(2) 0.12130(10) 0.0166(4) Uani 1 1 d .
N4 n 0.07757(7) 0.8721(2) 0.17074(10) 0.0183(5) Uani 1 1 d .
N5 n 0.09642(7) 0.5854(2) 0.15087(10) 0.0166(4) Uani 1 1 d .
N6 n 0.08771(7) 0.6247(2) 0.19594(10) 0.0178(5) Uani 1 1 d .
C1 C 0.21953(9) 0.7883(3) 0.27344(13) 0.0225(6) Uani 1 1 d .
H1 H 0.2415 0.7845 0.2632 0.027 Uiso 1 1 calc R
C2 C 0.23039(9) 0.8173(3) 0.33651(13) 0.0241(6) Uani 1 1 d .
H2 H 0.2601 0.8367 0.3767 0.029 Uiso 1 1 calc R
C3 C 0.18872(9) 0.8119(3) 0.32810(13) 0.0233(6) Uani 1 1 d .
H3 H 0.1844 0.8274 0.3623 0.028 Uiso 1 1 calc R
C4 C 0.05767(8) 0.9738(2) 0.07934(13) 0.0193(5) Uani 1 1 d .
H4 H 0.0556 0.9985 0.0403 0.023 Uiso 1 1 calc R
C5 C 0.03374(9) 1.0370(3) 0.10101(13) 0.0243(6) Uani 1 1 d .
H5 H 0.0125 1.1105 0.0803 0.029 Uiso 1 1 calc R
C6 C 0.04729(9) 0.9704(3) 0.15864(14) 0.0244(6) Uani 1 1 d .
H6 H 0.0370 0.9903 0.1858 0.029 Uiso 1 1 calc R
C7 C 0.07923(8) 0.4601(2) 0.13146(13) 0.0193(5) Uani 1 1 d .
H7 H 0.0804 0.4073 0.1001 0.023 Uiso 1 1 calc R
C8 C 0.05937(9) 0.4177(3) 0.16328(13) 0.0237(6) Uani 1 1 d .
H8 H 0.0448 0.3333 0.1583 0.028 Uiso 1 1 calc R
C9 C 0.06541(8) 0.5242(3) 0.20354(13) 0.0217(6) Uani 1 1 d .
H9 H 0.0555 0.5269 0.2321 0.026 Uiso 1 1 calc R
C11 C 0.15142(9) 0.2320(3) -0.00607(14) 0.0213(6) Uani 1 1 d .
H11B H 0.1716 0.2107 0.0426 0.026 Uiso 1 1 calc R
H11A H 0.1375 0.1461 -0.0308 0.026 Uiso 1 1 calc R
C12 C 0.18085(10) 0.2927(3) -0.02643(14) 0.0279(6) Uani 1 1 d .
H12A H 0.1612 0.3114 -0.0748 0.042 Uiso 1 1 calc R
H12B H 0.2053 0.2285 -0.0159 0.042 Uiso 1 1 calc R
H12C H 0.1950 0.3772 -0.0016 0.042 Uiso 1 1 calc R
C13 C 0.06854(9) 0.3650(3) -0.11494(13) 0.0282(6) Uani 1 1 d .
H13A H 0.0413 0.4214 -0.1284 0.034 Uiso 1 1 calc R
H13B H 0.0864 0.4146 -0.1279 0.034 Uiso 1 1 calc R
C14 C 0.05112(11) 0.2326(3) -0.15443(15) 0.0405(8) Uani 1 1 d .
H14C H 0.0334 0.2520 -0.2027 0.061 Uiso 1 1 calc R
H14A H 0.0311 0.1859 -0.1451 0.061 Uiso 1 1 calc R
H14B H 0.0777 0.1746 -0.1409 0.061 Uiso 1 1 calc R
C15 C 0.07098(9) 0.2398(3) -0.00630(14) 0.0211(6) Uani 1 1 d .
H15A H 0.0665 0.1497 -0.0271 0.025 Uiso 1 1 calc R
H15B H 0.0886 0.2264 0.0429 0.025 Uiso 1 1 calc R
C16 C 0.02346(9) 0.2999(3) -0.03302(14) 0.0258(6) Uani 1 1 d .
H16B H 0.0038 0.2989 -0.0823 0.039 Uiso 1 1 calc R
H16C H 0.0273 0.3934 -0.0171 0.039 Uiso 1 1 calc R
H16A H 0.0087 0.2459 -0.0168 0.039 Uiso 1 1 calc R
C21 C 0.31888(9) 0.7710(3) 0.24396(14) 0.0295(7) Uani 1 1 d .
H21B H 0.3497 0.7992 0.2564 0.035 Uiso 1 1 calc R
H21A H 0.3092 0.8375 0.2638 0.035 Uiso 1 1 calc R
C22 C 0.32362(10) 0.6327(3) 0.27474(14) 0.0348(7) Uani 1 1 d .
H22B H 0.3345 0.5667 0.2570 0.052 Uiso 1 1 calc R
H22A H 0.2934 0.6041 0.2634 0.052 Uiso 1 1 calc R
H22C H 0.3461 0.6382 0.3237 0.052 Uiso 1 1 calc R
C23 C 0.28566(10) 0.9514(3) 0.13594(15) 0.0294(7) Uani 1 1 d .
H23A H 0.2784 1.0142 0.1601 0.035 Uiso 1 1 calc R
H23B H 0.3188 0.9643 0.1543 0.035 Uiso 1 1 calc R
C24 C 0.25602(10) 0.9883(3) 0.06224(15) 0.0366(7) Uani 1 1 d .
H24B H 0.2650 0.9325 0.0386 0.055 Uiso 1 1 calc R
H24C H 0.2606 1.0842 0.0572 0.055 Uiso 1 1 calc R
H24A H 0.2232 0.9722 0.0431 0.055 Uiso 1 1 calc R
C25 C 0.30157(9) 0.6690(3) 0.11950(14) 0.0264(6) Uani 1 1 d .
H25A H 0.2930 0.5740 0.1204 0.032 Uiso 1 1 calc R
H25B H 0.2864 0.6936 0.0718 0.032 Uiso 1 1 calc R
C26 C 0.35396(10) 0.6751(4) 0.15559(16) 0.0426(8) Uani 1 1 d .
H26B H 0.3625 0.6191 0.1315 0.064 Uiso 1 1 calc R
H26A H 0.3697 0.6411 0.2016 0.064 Uiso 1 1 calc R
H26C H 0.3634 0.7691 0.1569 0.064 Uiso 1 1 calc R
B1 B 0.10230(10) 0.7668(3) 0.22769(15) 0.0209(6) Uani 1 1 d .
H1A H 0.0941 0.7802 0.2599 0.025 Uiso 1 1 calc R

loop_
_atom_site_aniso_label
_atom_site_aniso_U_11
_atom_site_aniso_U_22
_atom_site_aniso_U_33
_atom_site_aniso_U_23
_atom_site_aniso_U_13
_atom_site_aniso_U_12
O1 0.0354(17) 0.0293(16) 0.0450(19) 0.000 0.0246(16) 0.000
C3S 0.0311(17) 0.0340(17) 0.0330(17) -0.0013(14) 0.0147(15) 0.0039(13)
C4S 0.0258(16) 0.0425(19) 0.0335(18) -0.0082(14) 0.0146(15) 0.0036(14)
Mo1 0.01142(11) 0.01481(11) 0.01480(12) 0.00032(9) 0.00793(10) -0.00042(8)
Fe1 0.01631(19) 0.01539(19) 0.0234(2) -0.00142(15) 0.01358(17) -0.00147(14)
Fe2 0.01352(19) 0.01861(19) 0.0199(2) -0.00036(15) 0.01062(17) -0.00155(15)
Fe3 0.01777(19) 0.01661(19) 0.01592(19) -0.00004(15) 0.00974(17) -0.00080(15)
S1 0.0168(3) 0.0166(3) 0.0182(3) -0.0009(3) 0.0108(3) -0.0029(2)
S2 0.0172(3) 0.0188(3) 0.0248(4) 0.0049(3) 0.0137(3) 0.0039(3)
S3 0.0237(3) 0.0220(3) 0.0251(4) -0.0024(3) 0.0185(3) -0.0028(3)
S4 0.0134(3) 0.0186(3) 0.0180(3) -0.0021(3) 0.0081(3) -0.0010(2)
P1 0.0146(3) 0.0168(3) 0.0192(4) -0.0003(3) 0.0099(3) -0.0012(3)
P2 0.0160(3) 0.0201(3) 0.0227(4) -0.0001(3) 0.0110(3) -0.0023(3)
F 0.0435(10) 0.0202(8) 0.0255(9) 0.0054(7) 0.0168(8) 0.0032(7)
N1 0.0166(11) 0.0214(12) 0.0180(12) 0.0014(9) 0.0109(10) -0.0012(9)
N2 0.0207(12) 0.0197(11) 0.0174(12) -0.0012(9) 0.0125(10) -0.0035(9)
N3 0.0139(10) 0.0185(11) 0.0162(11) -0.0026(9) 0.0081(10) -0.0028(9)
N4 0.0170(11) 0.0204(11) 0.0193(12) -0.0042(9) 0.0116(10) -0.0034(9)
N5 0.0158(11) 0.0167(11) 0.0193(11) 0.0009(9) 0.0114(10) 0.0001(9)
N6 0.0156(11) 0.0222(12) 0.0177(11) 0.0007(9) 0.0109(10) -0.0014(9)
C1 0.0151(13) 0.0266(15) 0.0219(15) 0.0051(12) 0.0086(12) -0.0007(11)
C2 0.0212(14) 0.0244(15) 0.0171(14) 0.0024(11) 0.0058(12) -0.0048(11)
C3 0.0302(16) 0.0212(14) 0.0143(14) 0.0004(11) 0.0106(13) -0.0042(12)
C4 0.0164(13) 0.0154(13) 0.0216(14) -0.0020(11) 0.0086(12) -0.0011(10)
C5 0.0190(14) 0.0190(14) 0.0298(16) -0.0052(12) 0.0115(13) 0.0009(11)
C6 0.0203(14) 0.0240(15) 0.0303(16) -0.0109(12) 0.0156(13) -0.0031(11)
C7 0.0169(13) 0.0170(13) 0.0233(14) 0.0005(11) 0.0114(12) -0.0006(10)
C8 0.0205(14) 0.0195(14) 0.0282(16) 0.0010(12) 0.0126(13) -0.0061(11)
C9 0.0168(13) 0.0289(15) 0.0206(14) 0.0039(12) 0.0117(12) -0.0024(11)
C11 0.0199(14) 0.0169(13) 0.0267(15) -0.0019(11) 0.0134(13) 0.0004(11)
C12 0.0275(16) 0.0312(16) 0.0324(17) 0.0012(13) 0.0216(14) 0.0048(12)
C13 0.0218(15) 0.0362(17) 0.0218(15) 0.0063(13) 0.0101(13) -0.0011(12)
C14 0.0382(19) 0.059(2) 0.0224(16) -0.0108(15) 0.0168(16) -0.0189(16)
C15 0.0212(14) 0.0190(14) 0.0257(15) -0.0023(11) 0.0152(13) -0.0045(11)
C16 0.0179(14) 0.0287(16) 0.0323(16) -0.0037(12) 0.0155(14) -0.0050(11)
C21 0.0216(15) 0.0384(17) 0.0263(16) -0.0029(13) 0.0128(14) -0.0049(13)
C22 0.0276(16) 0.0449(19) 0.0254(16) 0.0090(14) 0.0120(14) 0.0032(14)
C23 0.0264(15) 0.0227(15) 0.0428(18) 0.0007(13) 0.0223(15) -0.0046(12)
C24 0.0380(18) 0.0313(17) 0.049(2) 0.0085(15) 0.0302(17) -0.0016(14)
C25 0.0273(15) 0.0251(15) 0.0332(17) 0.0055(13) 0.0213(14) 0.0045(12)
C26 0.0261(17) 0.066(2) 0.041(2) 0.0095(17) 0.0231(16) 0.0092(16)
B1 0.0229(16) 0.0230(16) 0.0207(16) -0.0058(13) 0.0150(15) -0.0055(13)

loop_
_atom_type_symbol
_atom_type_description
_atom_type_scat_dispersion_real
_atom_type_scat_dispersion_imag
_atom_type_scat_source
C C 0.0033 0.0016 'International Tables Vol C Tables 4.2.6.8 and 6.1.1.4'
H H 0.0000 0.0000 'International Tables Vol C Tables 4.2.6.8 and 6.1.1.4'
N N 0.0061 0.0033 'International Tables Vol C Tables 4.2.6.8 and 6.1.1.4'
B B 0.0013 0.0007 'International Tables Vol C Tables 4.2.6.8 and 6.1.1.4'
F F 0.0171 0.0103 'International Tables Vol C Tables 4.2.6.8 and 6.1.1.4'
P P 0.1023 0.0942 'International Tables Vol C Tables 4.2.6.8 and 6.1.1.4'
S S 0.1246 0.1234 'International Tables Vol C Tables 4.2.6.8 and 6.1.1.4'
Fe Fe 0.3463 0.8444 'International Tables Vol C Tables 4.2.6.8 and 6.1.1.4'
Mo Mo -1.6832 0.6857 'International Tables Vol C Tables 4.2.6.8 and 6.1.1.4'
O O 0.0106 0.0060 'International Tables Vol C Tables 4.2.6.8 and 6.1.1.4'

loop_
_geom_angle_atom_site_label_1
_geom_angle_atom_site_label_2
_geom_angle_atom_site_label_3
_geom_angle
_geom_angle_site_symmetry_1
_geom_angle_site_symmetry_3
C4S O1 C4S 108.2(3) 2 .
C4S C3S C3S 101.70(17) . 2
C4S C3S H3SB 111.4 . .
C3S C3S H3SB 111.4 2 .
C4S C3S H3SA 111.4 . .
C3S C3S H3SA 111.4 2 .
H3SB C3S H3SA 109.3 . .
O1 C4S C3S 106.9(2) . .
O1 C4S H4SB 110.3 . .
C3S C4S H4SB 110.3 . .
O1 C4S H4SA 110.3 . .
C3S C4S H4SA 110.3 . .
H4SB C4S H4SA 108.6 . .
N1 Mo1 N3 80.66(7) . .
N1 Mo1 N5 79.78(7) . .
N3 Mo1 N5 80.40(7) . .
N1 Mo1 S1 87.25(5) . .
N3 Mo1 S1 86.99(5) . .
N5 Mo1 S1 163.17(5) . .
N1 Mo1 S4 164.19(5) . .
N3 Mo1 S4 88.24(5) . .
N5 Mo1 S4 87.32(6) . .
S1 Mo1 S4 103.48(2) . .
N1 Mo1 S2 86.92(6) . .
N3 Mo1 S2 163.99(5) . .
N5 Mo1 S2 87.53(5) . .
S1 Mo1 S2 102.54(3) . .
S4 Mo1 S2 101.74(2) . .
N1 Mo1 Fe2 97.13(5) . .
N3 Mo1 Fe2 139.45(5) . .
N5 Mo1 Fe2 139.48(5) . .
S1 Mo1 Fe2 52.498(18) . .
S4 Mo1 Fe2 98.62(2) . .
S2 Mo1 Fe2 51.976(18) . .
N1 Mo1 Fe1 138.55(5) . .
N3 Mo1 Fe1 140.30(5) . .
N5 Mo1 Fe1 98.17(5) . .
S1 Mo1 Fe1 98.65(2) . .
S4 Mo1 Fe1 52.16(2) . .
S2 Mo1 Fe1 51.69(2) . .
Fe2 Mo1 Fe1 57.992(12) . .
N1 Mo1 Fe3 139.87(5) . .
N3 Mo1 Fe3 97.41(5) . .
N5 Mo1 Fe3 139.83(5) . .
S1 Mo1 Fe3 52.686(17) . .
S4 Mo1 Fe3 52.52(2) . .
S2 Mo1 Fe3 98.598(19) . .
Fe2 Mo1 Fe3 58.828(13) . .
Fe1 Mo1 Fe3 58.559(17) . .
S3 Fe1 S2 104.58(3) . .
S3 Fe1 S4 107.75(3) . .
S2 Fe1 S4 110.52(3) . .
S3 Fe1 P1 108.55(3) . .
S2 Fe1 P1 116.35(3) . .
S4 Fe1 P1 108.70(3) . .
S3 Fe1 Fe2 54.75(2) . .
S2 Fe1 Fe2 54.30(2) . .
S4 Fe1 Fe2 104.00(3) . .
P1 Fe1 Fe2 146.84(2) . .
S3 Fe1 Fe3 56.47(2) . .
S2 Fe1 Fe3 104.64(2) . .
S4 Fe1 Fe3 54.56(2) . .
P1 Fe1 Fe3 138.98(3) . .
Fe2 Fe1 Fe3 60.596(16) . .
S3 Fe1 Mo1 104.84(2) . .
S2 Fe1 Mo1 56.75(2) . .
S4 Fe1 Mo1 56.253(19) . .
P1 Fe1 Mo1 146.41(2) . .
Fe2 Fe1 Mo1 60.658(15) . .
Fe3 Fe1 Mo1 61.141(15) . .
S2 Fe2 S1 111.09(3) . .
S2 Fe2 S3 103.90(3) . .
S1 Fe2 S3 107.61(3) . .
S2 Fe2 P2 120.39(3) . .
S1 Fe2 P2 105.04(3) . .
S3 Fe2 P2 108.27(3) . .
S2 Fe2 Fe1 54.25(2) . .
S1 Fe2 Fe1 104.33(3) . .
S3 Fe2 Fe1 54.064(19) . .
P2 Fe2 Fe1 149.46(2) . .
S2 Fe2 Fe3 104.52(2) . .
S1 Fe2 Fe3 54.61(2) . .
S3 Fe2 Fe3 56.26(2) . .
P2 Fe2 Fe3 135.09(3) . .
Fe1 Fe2 Fe3 60.504(17) . .
S2 Fe2 Mo1 57.044(18) . .
S1 Fe2 Mo1 56.309(18) . .
S3 Fe2 Mo1 104.86(2) . .
P2 Fe2 Mo1 145.91(2) . .
Fe1 Fe2 Mo1 61.350(16) . .
Fe3 Fe2 Mo1 61.344(19) . .
F Fe3 S4 113.04(6) . .
F Fe3 S1 112.47(5) . .
S4 Fe3 S1 109.15(3) . .
F Fe3 S3 114.48(5) . .
S4 Fe3 S3 103.26(3) . .
S1 Fe3 S3 103.66(3) . .
F Fe3 Fe1 145.35(5) . .
S4 Fe3 Fe1 53.62(2) . .
S1 Fe3 Fe1 102.14(2) . .
S3 Fe3 Fe1 52.659(19) . .
F Fe3 Fe2 145.11(5) . .
S4 Fe3 Fe2 101.84(3) . .
S1 Fe3 Fe2 53.57(2) . .
S3 Fe3 Fe2 53.13(2) . .
Fe1 Fe3 Fe2 58.900(13) . .
F Fe3 Mo1 144.34(5) . .
S4 Fe3 Mo1 55.663(19) . .
S1 Fe3 Mo1 55.40(2) . .
S3 Fe3 Mo1 101.18(2) . .
Fe1 Fe3 Mo1 60.300(11) . .
Fe2 Fe3 Mo1 59.828(16) . .
Fe2 S1 Fe3 71.82(2) . .
Fe2 S1 Mo1 71.19(2) . .
Fe3 S1 Mo1 71.91(2) . .
Fe1 S2 Fe2 71.45(2) . .
Fe1 S2 Mo1 71.56(2) . .
Fe2 S2 Mo1 70.98(2) . .
Fe1 S3 Fe2 71.18(2) . .
Fe1 S3 Fe3 70.87(2) . .
Fe2 S3 Fe3 70.61(2) . .
Fe1 S4 Fe3 71.82(2) . .
Fe1 S4 Mo1 71.59(2) . .
Fe3 S4 Mo1 71.81(2) . .
C15 P1 C11 102.70(12) . .
C15 P1 C13 104.52(12) . .
C11 P1 C13 103.93(13) . .
C15 P1 Fe1 116.55(9) . .
C11 P1 Fe1 114.91(9) . .
C13 P1 Fe1 112.79(10) . .
C21 P2 C25 106.01(13) . .
C21 P2 C23 100.77(13) . .
C25 P2 C23 105.61(13) . .
C21 P2 Fe2 118.34(9) . .
C25 P2 Fe2 110.59(9) . .
C23 P2 Fe2 114.31(9) . .
C1 N1 N2 106.5(2) . .
C1 N1 Mo1 131.61(17) . .
N2 N1 Mo1 121.86(15) . .
C3 N2 N1 109.2(2) . .
C3 N2 B1 130.0(2) . .
N1 N2 B1 120.8(2) . .
C4 N3 N4 106.41(19) . .
C4 N3 Mo1 131.46(16) . .
N4 N3 Mo1 122.11(15) . .
C6 N4 N3 109.2(2) . .
C6 N4 B1 130.1(2) . .
N3 N4 B1 120.7(2) . .
C7 N5 N6 106.13(19) . .
C7 N5 Mo1 131.42(16) . .
N6 N5 Mo1 122.39(15) . .
C9 N6 N5 109.5(2) . .
C9 N6 B1 130.6(2) . .
N5 N6 B1 119.93(19) . .
N1 C1 C2 110.6(2) . .
N1 C1 H1 124.7 . .
C2 C1 H1 124.7 . .
C3 C2 C1 104.8(2) . .
C3 C2 H2 127.6 . .
C1 C2 H2 127.6 . .
N2 C3 C2 109.0(2) . .
N2 C3 H3 125.5 . .
C2 C3 H3 125.5 . .
N3 C4 C5 110.4(2) . .
N3 C4 H4 124.8 . .
C5 C4 H4 124.8 . .
C6 C5 C4 104.9(2) . .
C6 C5 H5 127.5 . .
C4 C5 H5 127.5 . .
N4 C6 C5 109.0(2) . .
N4 C6 H6 125.5 . .
C5 C6 H6 125.5 . .
N5 C7 C8 110.8(2) . .
N5 C7 H7 124.6 . .
C8 C7 H7 124.6 . .
C9 C8 C7 104.9(2) . .
C9 C8 H8 127.5 . .
C7 C8 H8 127.5 . .
N6 C9 C8 108.7(2) . .
N6 C9 H9 125.7 . .
C8 C9 H9 125.7 . .
C12 C11 P1 112.31(18) . .
C12 C11 H11B 109.1 . .
P1 C11 H11B 109.1 . .
C12 C11 H11A 109.1 . .
P1 C11 H11A 109.1 . .
H11B C11 H11A 107.9 . .
C11 C12 H12A 109.5 . .
C11 C12 H12B 109.5 . .
H12A C12 H12B 109.5 . .
C11 C12 H12C 109.5 . .
H12A C12 H12C 109.5 . .
H12B C12 H12C 109.5 . .
C14 C13 P1 115.1(2) . .
C14 C13 H13A 108.5 . .
P1 C13 H13A 108.5 . .
C14 C13 H13B 108.5 . .
P1 C13 H13B 108.5 . .
H13A C13 H13B 107.5 . .
C13 C14 H14C 109.5 . .
C13 C14 H14A 109.5 . .
H14C C14 H14A 109.5 . .
C13 C14 H14B 109.5 . .
H14C C14 H14B 109.5 . .
H14A C14 H14B 109.5 . .
C16 C15 P1 113.12(18) . .
C16 C15 H15A 109.0 . .
P1 C15 H15A 109.0 . .
C16 C15 H15B 109.0 . .
P1 C15 H15B 109.0 . .
H15A C15 H15B 107.8 . .
C15 C16 H16B 109.5 . .
C15 C16 H16C 109.5 . .
H16B C16 H16C 109.5 . .
C15 C16 H16A 109.5 . .
H16B C16 H16A 109.5 . .
H16C C16 H16A 109.5 . .
C22 C21 P2 114.5(2) . .
C22 C21 H21B 108.6 . .
P2 C21 H21B 108.6 . .
C22 C21 H21A 108.6 . .
P2 C21 H21A 108.6 . .
H21B C21 H21A 107.6 . .
C21 C22 H22B 109.5 . .
C21 C22 H22A 109.5 . .
H22B C22 H22A 109.5 . .
C21 C22 H22C 109.5 . .
H22B C22 H22C 109.5 . .
H22A C22 H22C 109.5 . .
C24 C23 P2 113.9(2) . .
C24 C23 H23A 108.8 . .
P2 C23 H23A 108.8 . .
C24 C23 H23B 108.8 . .
P2 C23 H23B 108.8 . .
H23A C23 H23B 107.7 . .
C23 C24 H24B 109.5 . .
C23 C24 H24C 109.5 . .
H24B C24 H24C 109.5 . .
C23 C24 H24A 109.5 . .
H24B C24 H24A 109.5 . .
H24C C24 H24A 109.5 . .
C26 C25 P2 116.7(2) . .
C26 C25 H25A 108.1 . .
P2 C25 H25A 108.1 . .
C26 C25 H25B 108.1 . .
P2 C25 H25B 108.1 . .
H25A C25 H25B 107.3 . .
C25 C26 H26B 109.5 . .
C25 C26 H26A 109.5 . .
H26B C26 H26A 109.5 . .
C25 C26 H26C 109.5 . .
H26B C26 H26C 109.5 . .
H26A C26 H26C 109.5 . .
N2 B1 N6 108.1(2) . .
N2 B1 N4 108.4(2) . .
N6 B1 N4 108.2(2) . .
N2 B1 H1A 110.7 . .
N6 B1 H1A 110.7 . .
N4 B1 H1A 110.7 . .

loop_
_geom_bond_atom_site_label_1
_geom_bond_atom_site_label_2
_geom_bond_distance
_geom_bond_site_symmetry_2
O1 C4S 1.434(3) 2
O1 C4S 1.434(3) .
C3S C4S 1.506(4) .
C3S C3S 1.512(6) 2
C3S H3SB 0.9900 .
C3S H3SA 0.9900 .
C4S H4SB 0.9900 .
C4S H4SA 0.9900 .
Mo1 N1 2.241(2) .
Mo1 N3 2.244(2) .
Mo1 N5 2.2499(19) .
Mo1 S1 2.3593(7) .
Mo1 S4 2.3680(8) .
Mo1 S2 2.3823(7) .
Mo1 Fe2 2.6842(6) .
Mo1 Fe1 2.7022(5) .
Mo1 Fe3 2.7245(7) .
Fe1 S3 2.2335(7) .
Fe1 S2 2.2351(9) .
Fe1 S4 2.2489(8) .
Fe1 P1 2.3189(8) .
Fe1 Fe2 2.6111(6) .
Fe1 Fe3 2.6541(6) .
Fe2 S2 2.2365(7) .
Fe2 S1 2.2495(8) .
Fe2 S3 2.2528(9) .
Fe2 P2 2.3421(8) .
Fe2 Fe3 2.6565(6) .
Fe3 F 1.8526(15) .
Fe3 S4 2.2759(7) .
Fe3 S1 2.2795(8) .
Fe3 S3 2.3419(8) .
P1 C15 1.828(2) .
P1 C11 1.827(3) .
P1 C13 1.831(3) .
P2 C21 1.822(3) .
P2 C25 1.832(3) .
P2 C23 1.830(3) .
N1 C1 1.329(3) .
N1 N2 1.368(3) .
N2 C3 1.341(3) .
N2 B1 1.539(3) .
N3 C4 1.339(3) .
N3 N4 1.362(3) .
N4 C6 1.346(3) .
N4 B1 1.538(4) .
N5 C7 1.336(3) .
N5 N6 1.368(3) .
N6 C9 1.348(3) .
N6 B1 1.539(4) .
C1 C2 1.388(4) .
C1 H1 0.9500 .
C2 C3 1.370(4) .
C2 H2 0.9500 .
C3 H3 0.9500 .
C4 C5 1.387(3) .
C4 H4 0.9500 .
C5 C6 1.366(4) .
C5 H5 0.9500 .
C6 H6 0.9500 .
C7 C8 1.389(3) .
C7 H7 0.9500 .
C8 C9 1.371(4) .
C8 H8 0.9500 .
C9 H9 0.9500 .
C11 C12 1.521(3) .
C11 H11B 0.9900 .
C11 H11A 0.9900 .
C12 H12A 0.9800 .
C12 H12B 0.9800 .
C12 H12C 0.9800 .
C13 C14 1.526(4) .
C13 H13A 0.9900 .
C13 H13B 0.9900 .
C14 H14C 0.9800 .
C14 H14A 0.9800 .
C14 H14B 0.9800 .
C15 C16 1.527(3) .
C15 H15A 0.9900 .
C15 H15B 0.9900 .
C16 H16B 0.9800 .
C16 H16C 0.9800 .
C16 H16A 0.9800 .
C21 C22 1.521(4) .
C21 H21B 0.9900 .
C21 H21A 0.9900 .
C22 H22B 0.9800 .
C22 H22A 0.9800 .
C22 H22C 0.9800 .
C23 C24 1.510(4) .
C23 H23A 0.9900 .
C23 H23B 0.9900 .
C24 H24B 0.9800 .
C24 H24C 0.9800 .
C24 H24A 0.9800 .
C25 C26 1.522(4) .
C25 H25A 0.9900 .
C25 H25B 0.9900 .
C26 H26B 0.9800 .
C26 H26A 0.9800 .
C26 H26C 0.9800 .
B1 H1A 1.0000 .

loop_
_geom_torsion_atom_site_label_1
_geom_torsion_atom_site_label_2
_geom_torsion_atom_site_label_3
_geom_torsion_atom_site_label_4
_geom_torsion
_geom_torsion_site_symmetry_1
C4S O1 C4S C3S 12.32(14) 2
C3S C3S C4S O1 -31.5(3) 2
N1 Mo1 Fe1 S3 -94.40(8) .
N3 Mo1 Fe1 S3 97.02(8) .
N5 Mo1 Fe1 S3 -178.19(5) .
S1 Mo1 Fe1 S3 1.28(3) .
S4 Mo1 Fe1 S3 101.68(3) .
S2 Mo1 Fe1 S3 -97.92(3) .
Fe2 Mo1 Fe1 S3 -33.51(2) .
Fe3 Mo1 Fe1 S3 37.02(2) .
N1 Mo1 Fe1 S2 3.52(8) .
N3 Mo1 Fe1 S2 -165.06(8) .
N5 Mo1 Fe1 S2 -80.27(6) .
S1 Mo1 Fe1 S2 99.20(3) .
S4 Mo1 Fe1 S2 -160.40(3) .
Fe2 Mo1 Fe1 S2 64.41(2) .
Fe3 Mo1 Fe1 S2 134.94(2) .
N1 Mo1 Fe1 S4 163.93(8) .
N3 Mo1 Fe1 S4 -4.65(8) .
N5 Mo1 Fe1 S4 80.13(6) .
S1 Mo1 Fe1 S4 -100.40(3) .
S2 Mo1 Fe1 S4 160.40(3) .
Fe2 Mo1 Fe1 S4 -135.19(3) .
Fe3 Mo1 Fe1 S4 -64.66(2) .
N1 Mo1 Fe1 P1 91.92(9) .
N3 Mo1 Fe1 P1 -76.66(9) .
N5 Mo1 Fe1 P1 8.13(7) .
S1 Mo1 Fe1 P1 -172.40(4) .
S4 Mo1 Fe1 P1 -72.00(5) .
S2 Mo1 Fe1 P1 88.40(5) .
Fe2 Mo1 Fe1 P1 152.81(4) .
Fe3 Mo1 Fe1 P1 -136.66(4) .
N1 Mo1 Fe1 Fe2 -60.89(8) .
N3 Mo1 Fe1 Fe2 130.53(8) .
N5 Mo1 Fe1 Fe2 -144.68(5) .
S1 Mo1 Fe1 Fe2 34.79(2) .
S4 Mo1 Fe1 Fe2 135.19(3) .
S2 Mo1 Fe1 Fe2 -64.41(2) .
Fe3 Mo1 Fe1 Fe2 70.531(15) .
N1 Mo1 Fe1 Fe3 -131.42(8) .
N3 Mo1 Fe1 Fe3 60.00(8) .
N5 Mo1 Fe1 Fe3 144.79(5) .
S1 Mo1 Fe1 Fe3 -35.74(2) .
S4 Mo1 Fe1 Fe3 64.66(2) .
S2 Mo1 Fe1 Fe3 -134.94(2) .
Fe2 Mo1 Fe1 Fe3 -70.531(15) .
S3 Fe1 Fe2 S2 -152.55(3) .
S4 Fe1 Fe2 S2 105.41(3) .
P1 Fe1 Fe2 S2 -84.22(5) .
Fe3 Fe1 Fe2 S2 139.67(2) .
Mo1 Fe1 Fe2 S2 68.25(2) .
S3 Fe1 Fe2 S1 101.56(3) .
S2 Fe1 Fe2 S1 -105.89(3) .
S4 Fe1 Fe2 S1 -0.48(3) .
P1 Fe1 Fe2 S1 169.90(4) .
Fe3 Fe1 Fe2 S1 33.78(2) .
Mo1 Fe1 Fe2 S1 -37.63(2) .
S2 Fe1 Fe2 S3 152.55(3) .
S4 Fe1 Fe2 S3 -102.04(3) .
P1 Fe1 Fe2 S3 68.33(5) .
Fe3 Fe1 Fe2 S3 -67.78(2) .
Mo1 Fe1 Fe2 S3 -139.20(3) .
S3 Fe1 Fe2 P2 -62.18(5) .
S2 Fe1 Fe2 P2 90.37(5) .
S4 Fe1 Fe2 P2 -164.22(5) .
P1 Fe1 Fe2 P2 6.15(7) .
Fe3 Fe1 Fe2 P2 -129.97(5) .
Mo1 Fe1 Fe2 P2 158.62(5) .
S3 Fe1 Fe2 Fe3 67.78(2) .
S2 Fe1 Fe2 Fe3 -139.67(2) .
S4 Fe1 Fe2 Fe3 -34.26(2) .
P1 Fe1 Fe2 Fe3 136.12(5) .
Mo1 Fe1 Fe2 Fe3 -71.412(17) .
S3 Fe1 Fe2 Mo1 139.20(3) .
S2 Fe1 Fe2 Mo1 -68.25(2) .
S4 Fe1 Fe2 Mo1 37.16(2) .
P1 Fe1 Fe2 Mo1 -152.47(4) .
Fe3 Fe1 Fe2 Mo1 71.412(17) .
N1 Mo1 Fe2 S2 80.41(6) .
N3 Mo1 Fe2 S2 164.36(8) .
N5 Mo1 Fe2 S2 -2.20(8) .
S1 Mo1 Fe2 S2 161.37(3) .
S4 Mo1 Fe2 S2 -98.20(3) .
Fe1 Mo1 Fe2 S2 -63.94(3) .
Fe3 Mo1 Fe2 S2 -134.02(2) .
N1 Mo1 Fe2 S1 -80.97(6) .
N3 Mo1 Fe2 S1 2.99(8) .
N5 Mo1 Fe2 S1 -163.57(8) .
S4 Mo1 Fe2 S1 100.42(3) .
S2 Mo1 Fe2 S1 -161.37(3) .
Fe1 Mo1 Fe2 S1 134.68(2) .
Fe3 Mo1 Fe2 S1 64.61(2) .
N1 Mo1 Fe2 S3 177.54(6) .
N3 Mo1 Fe2 S3 -98.50(8) .
N5 Mo1 Fe2 S3 94.93(8) .
S1 Mo1 Fe2 S3 -101.49(3) .
S4 Mo1 Fe2 S3 -1.07(3) .
S2 Mo1 Fe2 S3 97.13(3) .
Fe1 Mo1 Fe2 S3 33.19(2) .
Fe3 Mo1 Fe2 S3 -36.88(2) .
N1 Mo1 Fe2 P2 -16.35(7) .
N3 Mo1 Fe2 P2 67.61(9) .
N5 Mo1 Fe2 P2 -98.96(9) .
S1 Mo1 Fe2 P2 64.62(4) .
S4 Mo1 Fe2 P2 165.04(4) .
S2 Mo1 Fe2 P2 -96.76(5) .
Fe1 Mo1 Fe2 P2 -160.70(4) .
Fe3 Mo1 Fe2 P2 129.23(4) .
N1 Mo1 Fe2 Fe1 144.35(5) .
N3 Mo1 Fe2 Fe1 -131.69(8) .
N5 Mo1 Fe2 Fe1 61.74(8) .
S1 Mo1 Fe2 Fe1 -134.68(2) .
S4 Mo1 Fe2 Fe1 -34.26(2) .
S2 Mo1 Fe2 Fe1 63.94(3) .
Fe3 Mo1 Fe2 Fe1 -70.074(19) .
N1 Mo1 Fe2 Fe3 -145.58(5) .
N3 Mo1 Fe2 Fe3 -61.62(8) .
N5 Mo1 Fe2 Fe3 131.82(8) .
S1 Mo1 Fe2 Fe3 -64.61(2) .
S4 Mo1 Fe2 Fe3 35.82(2) .
S2 Mo1 Fe2 Fe3 134.02(2) .
Fe1 Mo1 Fe2 Fe3 70.074(19) .
S3 Fe1 Fe3 F 79.20(10) .
S2 Fe1 Fe3 F 177.20(9) .
S4 Fe1 Fe3 F -77.81(10) .
P1 Fe1 Fe3 F -0.42(10) .
Fe2 Fe1 Fe3 F 144.29(9) .
Mo1 Fe1 Fe3 F -145.08(9) .
S3 Fe1 Fe3 S4 157.01(3) .
S2 Fe1 Fe3 S4 -105.00(3) .
P1 Fe1 Fe3 S4 77.38(4) .
Fe2 Fe1 Fe3 S4 -137.90(3) .
Mo1 Fe1 Fe3 S4 -67.27(2) .
S3 Fe1 Fe3 S1 -98.03(3) .
S2 Fe1 Fe3 S1 -0.04(3) .
S4 Fe1 Fe3 S1 104.96(3) .
P1 Fe1 Fe3 S1 -177.66(3) .
Fe2 Fe1 Fe3 S1 -32.94(2) .
Mo1 Fe1 Fe3 S1 37.69(2) .
S2 Fe1 Fe3 S3 97.99(3) .
S4 Fe1 Fe3 S3 -157.01(3) .
P1 Fe1 Fe3 S3 -79.63(4) .
Fe2 Fe1 Fe3 S3 65.09(3) .
Mo1 Fe1 Fe3 S3 135.72(3) .
S3 Fe1 Fe3 Fe2 -65.09(3) .
S2 Fe1 Fe3 Fe2 32.91(2) .
S4 Fe1 Fe3 Fe2 137.90(3) .
P1 Fe1 Fe3 Fe2 -144.71(3) .
Mo1 Fe1 Fe3 Fe2 70.631(18) .
S3 Fe1 Fe3 Mo1 -135.72(3) .
S2 Fe1 Fe3 Mo1 -37.73(2) .
S4 Fe1 Fe3 Mo1 67.27(2) .
P1 Fe1 Fe3 Mo1 144.66(4) .
Fe2 Fe1 Fe3 Mo1 -70.631(18) .
S2 Fe2 Fe3 F -177.41(9) .
S1 Fe2 Fe3 F 76.81(9) .
S3 Fe2 Fe3 F -80.20(9) .
P2 Fe2 Fe3 F 1.98(10) .
Fe1 Fe2 Fe3 F -144.55(9) .
Mo1 Fe2 Fe3 F 144.03(9) .
S2 Fe2 Fe3 S4 0.60(3) .
S1 Fe2 Fe3 S4 -105.18(3) .
S3 Fe2 Fe3 S4 97.81(3) .
P2 Fe2 Fe3 S4 179.99(3) .
Fe1 Fe2 Fe3 S4 33.46(2) .
Mo1 Fe2 Fe3 S4 -37.957(19) .
S2 Fe2 Fe3 S1 105.78(3) .
S3 Fe2 Fe3 S1 -157.02(3) .
P2 Fe2 Fe3 S1 -74.83(4) .
Fe1 Fe2 Fe3 S1 138.64(2) .
Mo1 Fe2 Fe3 S1 67.22(2) .
S2 Fe2 Fe3 S3 -97.20(3) .
S1 Fe2 Fe3 S3 157.02(3) .
P2 Fe2 Fe3 S3 82.18(4) .
Fe1 Fe2 Fe3 S3 -64.34(2) .
Mo1 Fe2 Fe3 S3 -135.76(2) .
S2 Fe2 Fe3 Fe1 -32.86(2) .
S1 Fe2 Fe3 Fe1 -138.64(2) .
S3 Fe2 Fe3 Fe1 64.34(2) .
P2 Fe2 Fe3 Fe1 146.52(3) .
Mo1 Fe2 Fe3 Fe1 -71.422(14) .
S2 Fe2 Fe3 Mo1 38.56(2) .
S1 Fe2 Fe3 Mo1 -67.22(2) .
S3 Fe2 Fe3 Mo1 135.76(2) .
P2 Fe2 Fe3 Mo1 -142.05(3) .
Fe1 Fe2 Fe3 Mo1 71.422(14) .
N1 Mo1 Fe3 F -84.31(12) .
N3 Mo1 Fe3 F -0.03(10) .
N5 Mo1 Fe3 F 83.84(12) .
S1 Mo1 Fe3 F -80.50(9) .
S4 Mo1 Fe3 F 82.00(9) .
S2 Mo1 Fe3 F -179.76(9) .
Fe2 Mo1 Fe3 F -144.81(9) .
Fe1 Mo1 Fe3 F 146.06(9) .
N1 Mo1 Fe3 S4 -166.31(8) .
N3 Mo1 Fe3 S4 -82.03(6) .
N5 Mo1 Fe3 S4 1.84(8) .
S1 Mo1 Fe3 S4 -162.50(3) .
S2 Mo1 Fe3 S4 98.24(3) .
Fe2 Mo1 Fe3 S4 133.19(2) .
Fe1 Mo1 Fe3 S4 64.06(2) .
N1 Mo1 Fe3 S1 -3.81(8) .
N3 Mo1 Fe3 S1 80.47(6) .
N5 Mo1 Fe3 S1 164.33(8) .
S4 Mo1 Fe3 S1 162.50(3) .
S2 Mo1 Fe3 S1 -99.26(3) .
Fe2 Mo1 Fe3 S1 -64.31(2) .
Fe1 Mo1 Fe3 S1 -133.44(2) .
N1 Mo1 Fe3 S3 95.17(9) .
N3 Mo1 Fe3 S3 179.45(5) .
N5 Mo1 Fe3 S3 -96.69(8) .
S1 Mo1 Fe3 S3 98.98(3) .
S4 Mo1 Fe3 S3 -98.52(3) .
S2 Mo1 Fe3 S3 -0.28(3) .
Fe2 Mo1 Fe3 S3 34.67(2) .
Fe1 Mo1 Fe3 S3 -34.46(2) .
N1 Mo1 Fe3 Fe1 129.63(8) .
N3 Mo1 Fe3 Fe1 -146.09(5) .
N5 Mo1 Fe3 Fe1 -62.23(8) .
S1 Mo1 Fe3 Fe1 133.44(2) .
S4 Mo1 Fe3 Fe1 -64.06(2) .
S2 Mo1 Fe3 Fe1 34.18(2) .
Fe2 Mo1 Fe3 Fe1 69.131(14) .
N1 Mo1 Fe3 Fe2 60.50(8) .
N3 Mo1 Fe3 Fe2 144.78(5) .
N5 Mo1 Fe3 Fe2 -131.36(8) .
S1 Mo1 Fe3 Fe2 64.31(2) .
S4 Mo1 Fe3 Fe2 -133.19(2) .
S2 Mo1 Fe3 Fe2 -34.96(2) .
Fe1 Mo1 Fe3 Fe2 -69.131(14) .
S2 Fe2 S1 Fe3 -93.20(3) .
S3 Fe2 S1 Fe3 19.92(3) .
P2 Fe2 S1 Fe3 135.12(3) .
Fe1 Fe2 S1 Fe3 -36.41(2) .
Mo1 Fe2 S1 Fe3 -76.50(2) .
S2 Fe2 S1 Mo1 -16.69(3) .
S3 Fe2 S1 Mo1 96.42(3) .
P2 Fe2 S1 Mo1 -148.38(3) .
Fe1 Fe2 S1 Mo1 40.09(2) .
Fe3 Fe2 S1 Mo1 76.50(2) .
F Fe3 S1 Fe2 -142.94(6) .
S4 Fe3 S1 Fe2 90.78(3) .
S3 Fe3 S1 Fe2 -18.75(2) .
Fe1 Fe3 S1 Fe2 35.36(2) .
Mo1 Fe3 S1 Fe2 75.54(2) .
F Fe3 S1 Mo1 141.52(6) .
S4 Fe3 S1 Mo1 15.24(2) .
S3 Fe3 S1 Mo1 -94.29(3) .
Fe1 Fe3 S1 Mo1 -40.178(19) .
Fe2 Fe3 S1 Mo1 -75.54(2) .
N1 Mo1 S1 Fe2 101.16(5) .
N3 Mo1 S1 Fe2 -178.05(5) .
N5 Mo1 S1 Fe2 140.61(18) .
S4 Mo1 S1 Fe2 -90.59(2) .
S2 Mo1 S1 Fe2 14.94(2) .
Fe1 Mo1 S1 Fe2 -37.579(19) .
Fe3 Mo1 S1 Fe2 -76.38(2) .
N1 Mo1 S1 Fe3 177.54(5) .
N3 Mo1 S1 Fe3 -101.67(5) .
N5 Mo1 S1 Fe3 -143.01(18) .
S4 Mo1 S1 Fe3 -14.21(2) .
S2 Mo1 S1 Fe3 91.32(2) .
Fe2 Mo1 S1 Fe3 76.38(2) .
Fe1 Mo1 S1 Fe3 38.80(2) .
S3 Fe1 S2 Fe2 22.89(3) .
S4 Fe1 S2 Fe2 -92.82(3) .
P1 Fe1 S2 Fe2 142.61(3) .
Fe3 Fe1 S2 Fe2 -35.65(2) .
Mo1 Fe1 S2 Fe2 -75.50(2) .
S3 Fe1 S2 Mo1 98.39(3) .
S4 Fe1 S2 Mo1 -17.32(3) .
P1 Fe1 S2 Mo1 -141.89(2) .
Fe2 Fe1 S2 Mo1 75.50(2) .
Fe3 Fe1 S2 Mo1 39.848(19) .
S1 Fe2 S2 Fe1 92.82(3) .
S3 Fe2 S2 Fe1 -22.61(3) .
P2 Fe2 S2 Fe1 -143.91(3) .
Fe3 Fe2 S2 Fe1 35.59(2) .
Mo1 Fe2 S2 Fe1 76.27(2) .
S1 Fe2 S2 Mo1 16.55(3) .
S3 Fe2 S2 Mo1 -98.88(3) .
P2 Fe2 S2 Mo1 139.82(3) .
Fe1 Fe2 S2 Mo1 -76.27(2) .
Fe3 Fe2 S2 Mo1 -40.68(2) .
N1 Mo1 S2 Fe1 -177.67(5) .
N3 Mo1 S2 Fe1 143.32(19) .
N5 Mo1 S2 Fe1 102.44(6) .
S1 Mo1 S2 Fe1 -91.18(2) .
S4 Mo1 S2 Fe1 15.69(2) .
Fe2 Mo1 S2 Fe1 -76.13(2) .
Fe3 Mo1 S2 Fe1 -37.65(2) .
N1 Mo1 S2 Fe2 -101.54(5) .
N3 Mo1 S2 Fe2 -140.55(19) .
N5 Mo1 S2 Fe2 178.57(5) .
S1 Mo1 S2 Fe2 -15.04(2) .
S4 Mo1 S2 Fe2 91.82(3) .
Fe1 Mo1 S2 Fe2 76.13(2) .
Fe3 Mo1 S2 Fe2 38.48(2) .
S2 Fe1 S3 Fe2 -22.76(3) .
S4 Fe1 S3 Fe2 94.87(3) .
P1 Fe1 S3 Fe2 -147.58(3) .
Fe3 Fe1 S3 Fe2 75.35(2) .
Mo1 Fe1 S3 Fe2 36.11(2) .
S2 Fe1 S3 Fe3 -98.10(3) .
S4 Fe1 S3 Fe3 19.52(3) .
P1 Fe1 S3 Fe3 137.08(3) .
Fe2 Fe1 S3 Fe3 -75.35(2) .
Mo1 Fe1 S3 Fe3 -39.24(2) .
S2 Fe2 S3 Fe1 22.67(3) .
S1 Fe2 S3 Fe1 -95.20(3) .
P2 Fe2 S3 Fe1 151.75(3) .
Fe3 Fe2 S3 Fe1 -75.69(2) .
Mo1 Fe2 S3 Fe1 -36.39(2) .
S2 Fe2 S3 Fe3 98.36(3) .
S1 Fe2 S3 Fe3 -19.51(2) .
P2 Fe2 S3 Fe3 -132.56(3) .
Fe1 Fe2 S3 Fe3 75.69(2) .
Mo1 Fe2 S3 Fe3 39.30(2) .
F Fe3 S3 Fe1 -142.15(6) .
S4 Fe3 S3 Fe1 -18.85(3) .
S1 Fe3 S3 Fe1 94.98(3) .
Fe2 Fe3 S3 Fe1 76.12(2) .
Mo1 Fe3 S3 Fe1 38.18(2) .
F Fe3 S3 Fe2 141.73(6) .
S4 Fe3 S3 Fe2 -94.97(3) .
S1 Fe3 S3 Fe2 18.86(2) .
Fe1 Fe3 S3 Fe2 -76.12(2) .
Mo1 Fe3 S3 Fe2 -37.94(2) .
S3 Fe1 S4 Fe3 -19.99(3) .
S2 Fe1 S4 Fe3 93.72(3) .
P1 Fe1 S4 Fe3 -137.45(3) .
Fe2 Fe1 S4 Fe3 37.01(2) .
Mo1 Fe1 S4 Fe3 76.29(2) .
S3 Fe1 S4 Mo1 -96.29(3) .
S2 Fe1 S4 Mo1 17.43(3) .
P1 Fe1 S4 Mo1 146.26(2) .
Fe2 Fe1 S4 Mo1 -39.286(19) .
Fe3 Fe1 S4 Mo1 -76.29(2) .
F Fe3 S4 Fe1 142.85(6) .
S1 Fe3 S4 Fe1 -91.19(3) .
S3 Fe3 S4 Fe1 18.61(3) .
Fe2 Fe3 S4 Fe1 -35.91(2) .
Mo1 Fe3 S4 Fe1 -75.997(19) .
F Fe3 S4 Mo1 -141.15(5) .
S1 Fe3 S4 Mo1 -15.19(3) .
S3 Fe3 S4 Mo1 94.60(2) .
Fe1 Fe3 S4 Mo1 75.997(19) .
Fe2 Fe3 S4 Mo1 40.088(18) .
N1 Mo1 S4 Fe1 -137.7(2) .
N3 Mo1 S4 Fe1 177.03(5) .
N5 Mo1 S4 Fe1 -102.51(5) .
S1 Mo1 S4 Fe1 90.55(3) .
S2 Mo1 S4 Fe1 -15.59(2) .
Fe2 Mo1 S4 Fe1 37.191(19) .
Fe3 Mo1 S4 Fe1 76.31(2) .
N1 Mo1 S4 Fe3 146.0(2) .
N3 Mo1 S4 Fe3 100.72(5) .
N5 Mo1 S4 Fe3 -178.81(5) .
S1 Mo1 S4 Fe3 14.24(2) .
S2 Mo1 S4 Fe3 -91.90(2) .
Fe2 Mo1 S4 Fe3 -39.117(19) .
Fe1 Mo1 S4 Fe3 -76.31(2) .
S3 Fe1 P1 C15 -175.21(10) .
S2 Fe1 P1 C15 67.24(10) .
S4 Fe1 P1 C15 -58.26(10) .
Fe2 Fe1 P1 C15 131.61(10) .
Fe3 Fe1 P1 C15 -115.33(10) .
Mo1 Fe1 P1 C15 -1.65(11) .
S3 Fe1 P1 C11 64.60(10) .
S2 Fe1 P1 C11 -52.95(10) .
S4 Fe1 P1 C11 -178.45(9) .
Fe2 Fe1 P1 C11 11.42(11) .
Fe3 Fe1 P1 C11 124.48(10) .
Mo1 Fe1 P1 C11 -121.84(10) .
S3 Fe1 P1 C13 -54.27(10) .
S2 Fe1 P1 C13 -171.83(10) .
S4 Fe1 P1 C13 62.67(10) .
Fe2 Fe1 P1 C13 -107.46(10) .
Fe3 Fe1 P1 C13 5.60(10) .
Mo1 Fe1 P1 C13 119.28(10) .
S2 Fe2 P2 C21 -41.31(12) .
S1 Fe2 P2 C21 84.82(11) .
S3 Fe2 P2 C21 -160.44(11) .
Fe1 Fe2 P2 C21 -111.49(12) .
Fe3 Fe2 P2 C21 139.38(11) .
Mo1 Fe2 P2 C21 33.70(12) .
S2 Fe2 P2 C25 81.20(10) .
S1 Fe2 P2 C25 -152.67(10) .
S3 Fe2 P2 C25 -37.93(10) .
Fe1 Fe2 P2 C25 11.02(11) .
Fe3 Fe2 P2 C25 -98.11(10) .
Mo1 Fe2 P2 C25 156.21(10) .
S2 Fe2 P2 C23 -159.77(10) .
S1 Fe2 P2 C23 -33.64(11) .
S3 Fe2 P2 C23 81.10(11) .
Fe1 Fe2 P2 C23 130.05(11) .
Fe3 Fe2 P2 C23 20.92(11) .
Mo1 Fe2 P2 C23 -84.76(11) .
N3 Mo1 N1 C1 -136.9(2) .
N5 Mo1 N1 C1 141.3(2) .
S1 Mo1 N1 C1 -49.4(2) .
S4 Mo1 N1 C1 177.15(16) .
S2 Mo1 N1 C1 53.3(2) .
Fe2 Mo1 N1 C1 2.2(2) .
Fe1 Mo1 N1 C1 50.5(3) .
Fe3 Mo1 N1 C1 -46.4(3) .
N3 Mo1 N1 N2 40.16(17) .
N5 Mo1 N1 N2 -41.67(17) .
S1 Mo1 N1 N2 127.56(17) .
S4 Mo1 N1 N2 -5.8(3) .
S2 Mo1 N1 N2 -129.71(17) .
Fe2 Mo1 N1 N2 179.22(16) .
Fe1 Mo1 N1 N2 -132.48(15) .
Fe3 Mo1 N1 N2 130.59(14) .
C1 N1 N2 C3 0.2(3) .
Mo1 N1 N2 C3 -177.42(16) .
C1 N1 N2 B1 178.3(2) .
Mo1 N1 N2 B1 0.6(3) .
N1 Mo1 N3 C4 140.7(2) .
N5 Mo1 N3 C4 -138.2(2) .
S1 Mo1 N3 C4 53.0(2) .
S4 Mo1 N3 C4 -50.6(2) .
S2 Mo1 N3 C4 -179.71(15) .
Fe2 Mo1 N3 C4 50.6(2) .
Fe1 Mo1 N3 C4 -46.9(2) .
Fe3 Mo1 N3 C4 1.3(2) .
N1 Mo1 N3 N4 -40.73(17) .
N5 Mo1 N3 N4 40.38(17) .
S1 Mo1 N3 N4 -128.44(16) .
S4 Mo1 N3 N4 127.96(16) .
S2 Mo1 N3 N4 -1.2(3) .
Fe2 Mo1 N3 N4 -130.81(14) .
Fe1 Mo1 N3 N4 131.64(14) .
Fe3 Mo1 N3 N4 179.80(16) .
C4 N3 N4 C6 0.4(3) .
Mo1 N3 N4 C6 -178.45(15) .
C4 N3 N4 B1 179.1(2) .
Mo1 N3 N4 B1 0.2(3) .
N1 Mo1 N5 C7 -140.9(2) .
N3 Mo1 N5 C7 137.0(2) .
S1 Mo1 N5 C7 178.96(15) .
S4 Mo1 N5 C7 48.3(2) .
S2 Mo1 N5 C7 -53.6(2) .
Fe2 Mo1 N5 C7 -51.8(2) .
Fe1 Mo1 N5 C7 -2.9(2) .
Fe3 Mo1 N5 C7 46.8(2) .
N1 Mo1 N5 N6 42.27(17) .
N3 Mo1 N5 N6 -39.88(17) .
S1 Mo1 N5 N6 2.1(3) .
S4 Mo1 N5 N6 -128.55(17) .
S2 Mo1 N5 N6 129.58(17) .
Fe2 Mo1 N5 N6 131.31(14) .
Fe1 Mo1 N5 N6 -179.70(16) .
Fe3 Mo1 N5 N6 -130.00(15) .
C7 N5 N6 C9 -0.1(3) .
Mo1 N5 N6 C9 177.43(15) .
C7 N5 N6 B1 -178.8(2) .
Mo1 N5 N6 B1 -1.3(3) .
N2 N1 C1 C2 -0.2(3) .
Mo1 N1 C1 C2 177.19(17) .
N1 C1 C2 C3 0.0(3) .
N1 N2 C3 C2 -0.2(3) .
B1 N2 C3 C2 -178.0(2) .
C1 C2 C3 N2 0.1(3) .
N4 N3 C4 C5 -0.6(3) .
Mo1 N3 C4 C5 178.11(16) .
N3 C4 C5 C6 0.6(3) .
N3 N4 C6 C5 -0.1(3) .
B1 N4 C6 C5 -178.6(2) .
C4 C5 C6 N4 -0.3(3) .
N6 N5 C7 C8 0.1(3) .
Mo1 N5 C7 C8 -177.12(17) .
N5 C7 C8 C9 -0.1(3) .
N5 N6 C9 C8 0.1(3) .
B1 N6 C9 C8 178.6(2) .
C7 C8 C9 N6 0.0(3) .
C15 P1 C11 C12 171.86(19) .
C13 P1 C11 C12 63.2(2) .
Fe1 P1 C11 C12 -60.6(2) .
C15 P1 C13 C14 -52.8(2) .
C11 P1 C13 C14 54.6(2) .
Fe1 P1 C13 C14 179.66(18) .
C11 P1 C15 C16 -166.04(19) .
C13 P1 C15 C16 -57.8(2) .
Fe1 P1 C15 C16 67.4(2) .
C25 P2 C21 C22 -65.7(2) .
C23 P2 C21 C22 -175.5(2) .
Fe2 P2 C21 C22 59.1(2) .
C21 P2 C23 C24 178.7(2) .
C25 P2 C23 C24 68.6(2) .
Fe2 P2 C23 C24 -53.2(2) .
C21 P2 C25 C26 -38.9(2) .
C23 P2 C25 C26 67.5(2) .
Fe2 P2 C25 C26 -168.32(19) .
C3 N2 B1 N6 -123.9(3) .
N1 N2 B1 N6 58.6(3) .
C3 N2 B1 N4 119.1(3) .
N1 N2 B1 N4 -58.4(3) .
C9 N6 B1 N2 123.8(3) .
N5 N6 B1 N2 -57.8(3) .
C9 N6 B1 N4 -119.1(3) .
N5 N6 B1 N4 59.3(3) .
C6 N4 B1 N2 -123.7(3) .
N3 N4 B1 N2 57.9(3) .
C6 N4 B1 N6 119.3(3) .
N3 N4 B1 N6 -59.0(3) .
